data_4074806
loop_
_publ_author_name
'Dubs, Christian'
'Yamamoto, Toshiki'
'Inagaki, Akiko'
'Akita, Munetaka'

_publ_section_title
;
 Synthesis of a Library of Iridium-Containing Dinuclear Complexes with
 Bridging PNNN and PNNP Ligands (BL), [LM(\m-BL)M'L']BF4.
 2. Preparation, Basic Coordination Properties, and Reactivity of the
 Carbonyl Complexes
;
_journal_coden_ASTM ORGND7
_journal_issue 6
_journal_name_full Organometallics
_journal_page_first 1359
_journal_page_last 1367
_journal_paper_doi 10.1021/om050897e
_journal_volume 25
_journal_year 2006
_chemical_formula_moiety 'C28 H26 N3 O2 P Rh2 Si '
_chemical_formula_sum 'C28 H26 N3 O2 P Rh2 Si'
_chemical_formula_weight 701.40
_space_group_IT_number 14
_symmetry_cell_setting monoclinic
_symmetry_Int_Tables_number 14
_symmetry_space_group_name_Hall '-P 2ybc'
_symmetry_space_group_name_H-M 'P 1 21/c 1'
_cell_angle_alpha 90
_cell_angle_beta 102.72(1)
_cell_angle_gamma 90
_cell_formula_units_Z 4
_cell_length_a 13.491(8)
_cell_length_b 11.856(3)
_cell_length_c 17.317(10)
_cell_measurement_reflns_used 6173
_cell_measurement_temperature 213
_cell_measurement_theta_max 27.2
_cell_measurement_theta_min 3.1
_cell_volume 2702(2)
_computing_cell_refinement PROCESS-AUTO
_computing_data_collection PROCESS-AUTO
_computing_data_reduction 'teXsan Ver. 1.11'
_computing_publication_material 'teXsan Ver. 1.11'
_computing_structure_refinement SHELXL97
_computing_structure_solution SIR92
_diffrn_ambient_temperature 213
_diffrn_detector_area_resol_mean 10.00
_diffrn_measurement_device_type 'Rigaku RAXIS-IV Imaging Plate'
_diffrn_measurement_method \w
_diffrn_radiation_type 'Mo K\a'
_diffrn_radiation_wavelength 0.7107
_diffrn_reflns_av_R_equivalents 0.211
_diffrn_reflns_limit_h_max 17
_diffrn_reflns_limit_h_min -17
_diffrn_reflns_limit_k_max 14
_diffrn_reflns_limit_k_min -14
_diffrn_reflns_limit_l_max 20
_diffrn_reflns_limit_l_min -22
_diffrn_reflns_number 16544
_diffrn_reflns_theta_max 27.49
_exptl_absorpt_coefficient_mu 1.353
_exptl_absorpt_correction_T_max 0.872
_exptl_absorpt_correction_T_min 0.524
_exptl_absorpt_correction_type multi-scan
_exptl_absorpt_process_details '(Higashi, 1995)'
_exptl_crystal_colour unknown
_exptl_crystal_density_diffrn 1.724
_exptl_crystal_density_method 'not measured'
_exptl_crystal_description unknown
_exptl_crystal_size_max 0.100
_exptl_crystal_size_mid 0.100
_exptl_crystal_size_min 0.100
_refine_diff_density_max 0.78
_refine_diff_density_min -1.19
_refine_ls_extinction_coef 0.0000
_refine_ls_extinction_expression Fc^*^=kFc[1+0.001xFc^2^\l^3^/sin(2\q)]^-1/4^
_refine_ls_extinction_method SHELXL
_refine_ls_goodness_of_fit_ref 0.748
_refine_ls_hydrogen_treatment noref
_refine_ls_number_parameters 334
_refine_ls_number_reflns 1961
_refine_ls_R_factor_gt 0.0711
_refine_ls_shift/su_max 0.0000
_refine_ls_structure_factor_coef Fsqd
_refine_ls_weighting_details 'w = 1/[\s^2^(Fo^2^) + (0.1000P)^2^+0.0000P] where P=(Fo^2^+2Fc^2^)/3'
_refine_ls_weighting_scheme calc
_refine_ls_wR_factor_ref 0.2125
_reflns_number_gt 1961
_reflns_number_total 5925
_reflns_threshold_expression >2.0sigma(I)
_cod_data_source_file om050897esi20051018_030506.cif
_cod_data_source_block compound_11ab
_cod_original_cell_volume 2701(2)
_cod_original_formula_sum 'C28 H26 N3 O2 P Rh2 Si '
_cod_database_code 4074806

loop_
_symmetry_equiv_pos_as_xyz
x,y,z
-x,1/2+y,1/2-z
-x,-y,-z
x,1/2-y,1/2+z

loop_
_atom_site_label
_atom_site_type_symbol
_atom_site_fract_x
_atom_site_fract_y
_atom_site_fract_z
_atom_site_U_iso_or_equiv
_atom_site_adp_type
_atom_site_occupancy
_atom_site_calc_flag
Rh(1) Rh 0.84782(8) 0.08584(9) 0.27450(7) 0.0377(3) Uani 1.00 d
Rh(2) Rh 0.59149(8) 0.10403(9) 0.12086(7) 0.0397(3) Uani 1.00 d
P(1) P 0.9995(3) 0.1626(3) 0.2755(2) 0.0395(9) Uani 1.00 d
Si(1) Si 0.6675(3) -0.1101(4) 0.3564(3) 0.047(1) Uani 1.00 d
O(01) O 0.9412(8) -0.0429(9) 0.4193(6) 0.061(3) Uani 1.00 d
O(02) O 0.3920(8) -0.0037(9) 0.1224(7) 0.062(3) Uani 1.00 d
N(1) N 0.8123(8) 0.1747(9) 0.1682(7) 0.039(3) Uani 1.00 d
N(2) N 0.7213(8) 0.1686(9) 0.1143(7) 0.038(3) Uani 1.00 d
N(3) N 0.5580(9) 0.186(1) 0.0088(7) 0.045(3) Uani 1.00 d
C(1) C 0.659(1) 0.036(1) 0.226(1) 0.050(4) Uani 1.00 d
C(01) C 0.901(1) 0.008(1) 0.3654(9) 0.048(4) Uani 1.00 d
C(2) C 0.7020(10) -0.006(1) 0.2888(9) 0.039(3) Uani 1.00 d
C(02) C 0.471(1) 0.041(1) 0.1213(9) 0.045(4) Uani 1.00 d
C(3) C 0.723(1) -0.247(1) 0.337(1) 0.060(4) Uani 1.00 d
C(4) C 0.715(1) -0.074(1) 0.4645(9) 0.066(5) Uani 1.00 d
C(5) C 0.527(1) -0.115(1) 0.335(1) 0.066(5) Uani 1.00 d
C(11) C 0.878(1) 0.235(1) 0.134(1) 0.049(4) Uani 1.00 d
C(12) C 0.829(1) 0.273(1) 0.0605(8) 0.042(4) Uani 1.00 d
C(13) C 0.732(1) 0.229(1) 0.0497(9) 0.043(4) Uani 1.00 d
C(14) C 0.9807(10) 0.258(1) 0.1874(9) 0.042(4) Uani 1.00 d
C(21) C 0.639(1) 0.237(1) -0.0115(9) 0.045(4) Uani 1.00 d
C(22) C 0.630(1) 0.286(1) -0.086(1) 0.052(4) Uani 1.00 d
C(23) C 0.537(1) 0.290(1) -0.1363(9) 0.053(4) Uani 1.00 d
C(24) C 0.454(1) 0.244(1) -0.1155(9) 0.052(4) Uani 1.00 d
C(25) C 0.467(1) 0.193(1) -0.044(1) 0.051(4) Uani 1.00 d
C(31) C 1.0980(9) 0.067(1) 0.2629(8) 0.038(3) Uani 1.00 d
C(32) C 1.090(1) 0.006(1) 0.1928(9) 0.049(4) Uani 1.00 d
C(33) C 1.166(1) -0.063(1) 0.181(1) 0.052(4) Uani 1.00 d
C(34) C 1.250(1) -0.085(1) 0.243(1) 0.058(4) Uani 1.00 d
C(35) C 1.257(1) -0.035(2) 0.316(1) 0.065(5) Uani 1.00 d
C(36) C 1.181(1) 0.044(1) 0.3245(10) 0.054(4) Uani 1.00 d
C(41) C 1.0623(10) 0.256(1) 0.3563(9) 0.046(4) Uani 1.00 d
C(42) C 1.144(1) 0.319(1) 0.3509(9) 0.050(4) Uani 1.00 d
C(43) C 1.186(1) 0.396(1) 0.4070(10) 0.049(4) Uani 1.00 d
C(44) C 1.147(1) 0.404(1) 0.4760(9) 0.055(4) Uani 1.00 d
C(45) C 1.067(1) 0.339(2) 0.4847(10) 0.063(5) Uani 1.00 d
C(46) C 1.021(1) 0.264(1) 0.4251(10) 0.047(4) Uani 1.00 d
H(1) H 0.7065 -0.3028 0.3734 0.0598 Uiso 1.00 calc
H(2) H 0.7947 -0.2404 0.3452 0.0598 Uiso 1.00 calc
H(3) H 0.6941 -0.2704 0.2840 0.0598 Uiso 1.00 calc
H(4) H 0.7091 -0.1386 0.4962 0.0657 Uiso 1.00 calc
H(5) H 0.6757 -0.0129 0.4783 0.0657 Uiso 1.00 calc
H(6) H 0.7853 -0.0515 0.4734 0.0657 Uiso 1.00 calc
H(7) H 0.5025 -0.0492 0.3584 0.0661 Uiso 1.00 calc
H(8) H 0.5058 -0.1814 0.3587 0.0661 Uiso 1.00 calc
H(9) H 0.5008 -0.1150 0.2796 0.0661 Uiso 1.00 calc
H(10) H 0.8568 0.3214 0.0249 0.0499 Uiso 1.00 calc
H(11) H 0.9849 0.3350 0.2049 0.0502 Uiso 1.00 calc
H(12) H 1.0338 0.2451 0.1599 0.0502 Uiso 1.00 calc
H(13) H 0.6884 0.3175 -0.1015 0.0621 Uiso 1.00 calc
H(14) H 0.5324 0.3274 -0.1874 0.0629 Uiso 1.00 calc
H(15) H 0.3880 0.2464 -0.1522 0.0658 Uiso 1.00 calc
H(16) H 0.4064 0.1598 -0.0287 0.0593 Uiso 1.00 calc
H(17) H 1.0294 0.0167 0.1512 0.0571 Uiso 1.00 calc
H(18) H 1.1618 -0.0989 0.1284 0.0634 Uiso 1.00 calc
H(19) H 1.3015 -0.1396 0.2356 0.0685 Uiso 1.00 calc
H(20) H 1.3138 -0.0507 0.3603 0.0789 Uiso 1.00 calc
H(21) H 1.1877 0.0847 0.3746 0.0659 Uiso 1.00 calc
H(22) H 1.1748 0.3054 0.3049 0.0619 Uiso 1.00 calc
H(23) H 1.2390 0.4456 0.3983 0.0601 Uiso 1.00 calc
H(24) H 1.1776 0.4571 0.5179 0.0668 Uiso 1.00 calc
H(25) H 1.0433 0.3386 0.5342 0.0712 Uiso 1.00 calc
H(26) H 0.9636 0.2188 0.4300 0.0559 Uiso 1.00 calc

loop_
_atom_site_aniso_label
_atom_site_aniso_U_11
_atom_site_aniso_U_22
_atom_site_aniso_U_33
_atom_site_aniso_U_12
_atom_site_aniso_U_13
_atom_site_aniso_U_23
Rh(1) 0.0350(6) 0.0411(6) 0.0366(7) -0.0040(5) 0.0072(5) 0.0019(5)
Rh(2) 0.0364(6) 0.0428(7) 0.0397(7) 0.0014(5) 0.0078(5) 0.0025(6)
P(1) 0.036(2) 0.046(2) 0.037(2) -0.004(2) 0.009(2) 0.000(2)
Si(1) 0.045(2) 0.050(3) 0.047(3) -0.002(2) 0.011(2) 0.008(2)
O(01) 0.075(8) 0.069(7) 0.031(6) -0.005(6) -0.002(6) 0.002(6)
O(02) 0.053(7) 0.059(7) 0.078(9) -0.004(6) 0.019(6) 0.007(6)
N(1) 0.038(6) 0.037(6) 0.043(8) -0.002(5) 0.008(6) 0.002(5)
N(2) 0.031(6) 0.045(7) 0.030(7) 0.006(5) -0.008(5) 0.001(5)
N(3) 0.047(7) 0.061(8) 0.028(7) 0.010(6) 0.008(6) 0.009(6)
C(1) 0.031(8) 0.037(8) 0.09(1) 0.004(6) 0.030(9) -0.016(9)
C(01) 0.050(9) 0.06(1) 0.025(9) 0.007(8) -0.007(7) 0.000(7)
C(2) 0.025(7) 0.057(9) 0.035(9) -0.011(6) 0.006(6) -0.005(7)
C(02) 0.059(10) 0.027(8) 0.045(10) 0.007(7) 0.003(8) -0.002(6)
C(3) 0.054(10) 0.07(1) 0.05(1) 0.007(9) 0.014(9) 0.001(9)
C(4) 0.09(1) 0.08(1) 0.033(9) -0.013(10) 0.017(9) 0.002(8)
C(5) 0.058(10) 0.07(1) 0.07(1) -0.002(9) 0.029(9) 0.013(10)
C(11) 0.041(8) 0.041(9) 0.07(1) -0.005(7) 0.014(8) -0.006(7)
C(12) 0.045(8) 0.052(9) 0.028(9) 0.003(7) 0.008(7) 0.021(7)
C(13) 0.032(8) 0.047(9) 0.041(10) -0.005(6) -0.010(7) 0.002(7)
C(14) 0.037(8) 0.049(9) 0.038(9) -0.003(6) 0.007(7) 0.011(7)
C(21) 0.046(9) 0.047(9) 0.039(10) 0.009(7) 0.001(7) 0.005(7)
C(22) 0.050(9) 0.046(9) 0.06(1) 0.002(7) 0.007(8) 0.000(8)
C(23) 0.057(10) 0.057(10) 0.036(10) -0.004(8) -0.007(8) 0.016(7)
C(24) 0.046(9) 0.07(1) 0.037(10) 0.012(8) 0.005(8) 0.015(8)
C(25) 0.039(8) 0.049(9) 0.07(1) -0.003(7) 0.011(8) 0.007(8)
C(31) 0.031(7) 0.047(9) 0.039(9) -0.004(6) 0.013(6) -0.001(6)
C(32) 0.042(8) 0.06(1) 0.04(1) 0.001(7) 0.010(7) 0.004(8)
C(33) 0.046(9) 0.056(10) 0.06(1) 0.000(7) 0.030(8) -0.004(8)
C(34) 0.044(8) 0.06(1) 0.07(1) 0.023(8) 0.023(9) 0.017(10)
C(35) 0.05(1) 0.09(1) 0.05(1) 0.003(9) 0.008(8) 0.010(10)
C(36) 0.049(9) 0.06(1) 0.05(1) 0.009(8) 0.014(8) 0.009(8)
C(41) 0.035(8) 0.064(10) 0.039(10) -0.007(7) 0.007(7) -0.001(7)
C(42) 0.036(8) 0.07(1) 0.05(1) -0.012(7) 0.007(7) -0.014(8)
C(43) 0.050(8) 0.046(9) 0.05(1) -0.008(7) 0.013(7) 0.005(8)
C(44) 0.07(1) 0.044(9) 0.05(1) 0.003(8) 0.010(8) -0.007(8)
C(45) 0.06(1) 0.09(1) 0.039(10) -0.026(10) 0.014(8) -0.031(9)
C(46) 0.046(8) 0.045(9) 0.05(1) -0.010(7) 0.019(8) 0.004(7)

loop_
_atom_type_symbol
_atom_type_description
_atom_type_scat_dispersion_real
_atom_type_scat_dispersion_imag
_atom_type_scat_source
C C 0.003 0.002
;International Tables for Crystallography
(1992, Vol. C, Tables 4.2.6.8 and 6.1.1.4)
;
H H 0.000 0.000
;International Tables for Crystallography
(1992, Vol. C, Table 6.1.1.4)
;
O O 0.011 0.006
;International Tables for Crystallography
(1992, Vol. C, Tables 4.2.6.8 and 6.1.1.4)
;
N N 0.006 0.003
;International Tables for Crystallography
(1992, Vol. C, Tables 4.2.6.8 and 6.1.1.4)
;
Si Si 0.082 0.070
;International Tables for Crystallography
(1992, Vol. C, Tables 4.2.6.8 and 6.1.1.4)
;
P P 0.102 0.094
;International Tables for Crystallography
(1992, Vol. C, Tables 4.2.6.8 and 6.1.1.4)
;
Rh Rh -1.118 0.919
;International Tables for Crystallography
(1992, Vol. C, Tables 4.2.6.8 and 6.1.1.4)
;

loop_
_geom_angle_atom_site_label_1
_geom_angle_atom_site_label_2
_geom_angle_atom_site_label_3
_geom_angle
_geom_angle_publ_flag
P(1) Rh(1) N(1) 80.4(3) yes
P(1) Rh(1) C(01) 90.6(5) yes
P(1) Rh(1) C(2) 172.3(4) yes
N(1) Rh(1) C(01) 170.2(6) yes
N(1) Rh(1) C(2) 107.3(5) yes
C(01) Rh(1) C(2) 81.7(6) yes
N(2) Rh(2) N(3) 77.2(5) yes
N(2) Rh(2) C(1) 88.4(5) yes
N(2) Rh(2) C(02) 176.7(6) yes
N(3) Rh(2) C(1) 165.5(5) yes
N(3) Rh(2) C(02) 100.6(6) yes
C(1) Rh(2) C(02) 93.7(6) yes
Rh(1) P(1) C(14) 106.2(4) yes
Rh(1) P(1) C(31) 116.1(5) yes
Rh(1) P(1) C(41) 121.3(5) yes
C(14) P(1) C(31) 104.7(7) yes
C(14) P(1) C(41) 102.5(6) yes
C(31) P(1) C(41) 104.1(6) yes
C(2) Si(1) C(3) 108.1(8) yes
C(2) Si(1) C(4) 113.7(7) yes
C(2) Si(1) C(5) 106.7(7) yes
C(3) Si(1) C(4) 108.2(7) yes
C(3) Si(1) C(5) 112.0(7) yes
C(4) Si(1) C(5) 108.3(8) yes
Rh(1) N(1) N(2) 124.9(9) yes
Rh(1) N(1) C(11) 127.0(9) yes
N(2) N(1) C(11) 107(1) yes
Rh(2) N(2) N(1) 131.8(9) yes
Rh(2) N(2) C(13) 121.2(8) yes
N(1) N(2) C(13) 106(1) yes
Rh(2) N(3) C(21) 114.5(8) yes
Rh(2) N(3) C(25) 127(1) yes
C(21) N(3) C(25) 117(1) yes
Rh(2) C(1) C(2) 178(1) yes
Rh(1) C(01) O(01) 174(1) yes
Rh(1) C(2) Si(1) 136.8(7) yes
Rh(1) C(2) C(1) 87(1) yes
Si(1) C(2) C(1) 135(1) yes
Rh(2) C(02) O(02) 177(1) yes
N(1) C(11) C(12) 110(1) yes
N(1) C(11) C(14) 114(1) yes
C(12) C(11) C(14) 134(1) yes
C(11) C(12) C(13) 104(1) yes
N(2) C(13) C(12) 110(1) yes
N(2) C(13) C(21) 113(1) yes
C(12) C(13) C(21) 135(1) yes
P(1) C(14) C(11) 109(1) yes
N(3) C(21) C(13) 113(1) yes
N(3) C(21) C(22) 120(1) yes
C(13) C(21) C(22) 126(1) yes
C(21) C(22) C(23) 119(1) yes
C(22) C(23) C(24) 120(1) yes
C(23) C(24) C(25) 118(1) yes
N(3) C(25) C(24) 123(1) yes
P(1) C(31) C(32) 120.9(10) yes
P(1) C(31) C(36) 121(1) yes
C(32) C(31) C(36) 117(1) yes
C(31) C(32) C(33) 121(1) yes
C(32) C(33) C(34) 120(1) yes
C(33) C(34) C(35) 120(1) yes
C(34) C(35) C(36) 118(1) yes
C(31) C(36) C(35) 121(1) yes
P(1) C(41) C(42) 121(1) yes
P(1) C(41) C(46) 118(1) yes
C(42) C(41) C(46) 119(1) yes
C(41) C(42) C(43) 122(1) yes
C(42) C(43) C(44) 118(1) yes
C(43) C(44) C(45) 120(1) yes
C(44) C(45) C(46) 120(1) yes
C(41) C(46) C(45) 118(1) yes

loop_
_geom_bond_atom_site_label_1
_geom_bond_atom_site_label_2
_geom_bond_distance
_geom_bond_publ_flag
Rh(1) P(1) 2.236(4) yes
Rh(1) N(1) 2.08(1) yes
Rh(1) C(01) 1.83(1) yes
Rh(1) C(2) 2.31(1) yes
Rh(2) N(2) 1.94(1) yes
Rh(2) N(3) 2.13(1) yes
Rh(2) C(1) 2.01(2) yes
Rh(2) C(02) 1.79(2) yes
P(1) C(14) 1.87(1) yes
P(1) C(31) 1.80(1) yes
P(1) C(41) 1.84(1) yes
Si(1) C(2) 1.83(2) yes
Si(1) C(3) 1.85(2) yes
Si(1) C(4) 1.89(2) yes
Si(1) C(5) 1.85(2) yes
O(01) C(01) 1.14(2) yes
O(02) C(02) 1.20(2) yes
N(1) N(2) 1.37(1) yes
N(1) C(11) 1.37(2) yes
N(2) C(13) 1.37(2) yes
N(3) C(21) 1.36(2) yes
N(3) C(25) 1.37(2) yes
C(1) C(2) 1.22(2) yes
C(11) C(12) 1.37(2) yes
C(11) C(14) 1.51(2) yes
C(12) C(13) 1.38(2) yes
C(13) C(21) 1.45(2) yes
C(21) C(22) 1.40(2) yes
C(22) C(23) 1.36(2) yes
C(23) C(24) 1.37(2) yes
C(24) C(25) 1.35(2) yes
C(31) C(32) 1.39(2) yes
C(31) C(36) 1.39(2) yes
C(32) C(33) 1.36(2) yes
C(33) C(34) 1.40(2) yes
C(34) C(35) 1.38(3) yes
C(35) C(36) 1.41(2) yes
C(41) C(42) 1.35(2) yes
C(41) C(46) 1.42(2) yes
C(42) C(43) 1.36(2) yes
C(43) C(44) 1.41(2) yes
C(44) C(45) 1.37(2) yes
C(45) C(46) 1.39(2) yes

loop_
_geom_contact_atom_site_label_1
_geom_contact_atom_site_label_2
_geom_contact_distance
_geom_contact_site_symmetry_2
O(01) O(01) 3.07(2) 3_756
O(01) C(14) 3.31(2) 2_745
O(02) C(34) 3.28(2) 1_455
O(02) N(3) 3.32(2) 3_655
O(02) C(21) 3.34(2) 3_655
O(02) C(22) 3.41(2) 3_655
O(02) C(25) 3.41(2) 3_655
O(02) C(33) 3.49(2) 1_455
O(02) C(23) 3.52(2) 3_655
O(02) C(24) 3.54(2) 3_655
O(02) C(3) 3.55(2) 2_655
N(1) C(34) 3.42(2) 2_755
N(1) C(43) 3.56(2) 2_745
N(1) C(35) 3.60(2) 2_755
N(2) C(43) 3.52(2) 2_745
N(3) C(02) 3.48(2) 3_655
C(01) C(14) 3.58(2) 2_745
C(02) C(25) 3.27(2) 3_655
C(02) C(24) 3.54(2) 3_655
C(11) C(35) 3.50(2) 2_755
C(12) C(35) 3.50(2) 2_755
C(33) C(46) 3.45(2) 2_745

loop_
_geom_torsion_atom_site_label_1
_geom_torsion_atom_site_label_2
_geom_torsion_atom_site_label_3
_geom_torsion_atom_site_label_4
_geom_torsion
_geom_torsion_publ_flag
Rh(1) P(1) C(14) C(11) -12(1) yes
Rh(1) P(1) C(31) C(32) 64(1) yes
Rh(1) P(1) C(31) C(36) -111(1) yes
Rh(1) P(1) C(41) C(42) -167(1) yes
Rh(1) P(1) C(41) C(46) 10(1) yes
Rh(1) N(1) N(2) Rh(2) 12(1) yes
Rh(1) N(1) N(2) C(13) -173.6(9) yes
Rh(1) N(1) C(11) C(12) 173.8(10) yes
Rh(1) N(1) C(11) C(14) -13(1) yes
Rh(1) C(2) Si(1) C(3) -70(1) yes
Rh(1) C(2) Si(1) C(4) 49(1) yes
Rh(1) C(2) Si(1) C(5) 168(1) yes
Rh(1) C(2) C(1) Rh(2) 54(56) yes
Rh(2) N(2) N(1) C(11) -176(1) yes
Rh(2) N(2) C(13) C(12) 176.2(10) yes
Rh(2) N(2) C(13) C(21) -1(1) yes
Rh(2) N(3) C(21) C(13) -3(1) yes
Rh(2) N(3) C(21) C(22) 175(1) yes
Rh(2) N(3) C(25) C(24) -177(1) yes
Rh(2) C(1) C(2) Si(1) -118(56) yes
P(1) Rh(1) N(1) N(2) 173(1) yes
P(1) Rh(1) N(1) C(11) 3(1) yes
P(1) Rh(1) C(01) O(01) -48(12) yes
P(1) Rh(1) C(2) Si(1) -3(3) yes
P(1) Rh(1) C(2) C(1) -175(2) yes
P(1) C(14) C(11) N(1) 15(1) yes
P(1) C(14) C(11) C(12) -173(1) yes
P(1) C(31) C(32) C(33) 177(1) yes
P(1) C(31) C(36) C(35) 177(1) yes
P(1) C(41) C(42) C(43) 174(1) yes
P(1) C(41) C(46) C(45) -177(1) yes
Si(1) C(2) Rh(1) N(1) 172(1) yes
Si(1) C(2) Rh(1) C(01) -3(1) yes
O(01) C(01) Rh(1) N(1) -24(15) yes
O(01) C(01) Rh(1) C(2) 131(13) yes
O(02) C(02) Rh(2) N(2) 88(38) yes
O(02) C(02) Rh(2) N(3) 136(37) yes
O(02) C(02) Rh(2) C(1) -40(37) yes
N(1) Rh(1) P(1) C(14) 4.8(6) yes
N(1) Rh(1) P(1) C(31) -111.1(6) yes
N(1) Rh(1) P(1) C(41) 120.9(6) yes
N(1) Rh(1) C(2) C(1) 0(1) yes
N(1) N(2) Rh(2) N(3) 173(1) yes
N(1) N(2) Rh(2) C(1) -8(1) yes
N(1) N(2) Rh(2) C(02) -138(8) yes
N(1) N(2) C(13) C(12) 1(1) yes
N(1) N(2) C(13) C(21) -176(1) yes
N(1) C(11) C(12) C(13) -2(1) yes
N(2) Rh(2) N(3) C(21) 2.0(10) yes
N(2) Rh(2) N(3) C(25) -179(1) yes
N(2) Rh(2) C(1) C(2) -51(56) yes
N(2) N(1) Rh(1) C(01) 149(3) yes
N(2) N(1) Rh(1) C(2) -6(1) yes
N(2) N(1) C(11) C(12) 2(1) yes
N(2) N(1) C(11) C(14) 175(1) yes
N(2) C(13) C(12) C(11) 0(1) yes
N(2) C(13) C(21) N(3) 3(1) yes
N(2) C(13) C(21) C(22) -175(1) yes
N(3) Rh(2) N(2) C(13) 0(1) yes
N(3) Rh(2) C(1) C(2) -43(57) yes
N(3) C(21) C(13) C(12) -173(1) yes
N(3) C(21) C(22) C(23) 3(2) yes
N(3) C(25) C(24) C(23) 1(2) yes
C(1) Rh(2) N(2) C(13) 177(1) yes
C(1) Rh(2) N(3) C(21) -6(2) yes
C(1) Rh(2) N(3) C(25) 172(2) yes
C(1) C(2) Rh(1) C(01) -176(1) yes
C(1) C(2) Si(1) C(3) 99(1) yes
C(1) C(2) Si(1) C(4) -140(1) yes
C(1) C(2) Si(1) C(5) -21(2) yes
C(01) Rh(1) P(1) C(14) -179.2(7) yes
C(01) Rh(1) P(1) C(31) 64.9(7) yes
C(01) Rh(1) P(1) C(41) -63.1(7) yes
C(01) Rh(1) N(1) C(11) -20(3) yes
C(2) Rh(1) P(1) C(14) -179(2) yes
C(2) Rh(1) P(1) C(31) 64(2) yes
C(2) Rh(1) P(1) C(41) -63(2) yes
C(2) Rh(1) N(1) C(11) -175(1) yes
C(2) C(1) Rh(2) C(02) 125(56) yes
C(02) Rh(2) N(2) C(13) 48(9) yes
C(02) Rh(2) N(3) C(21) -175(1) yes
C(02) Rh(2) N(3) C(25) 3(1) yes
C(11) N(1) N(2) C(13) -2(1) yes
C(11) C(12) C(13) C(21) 177(1) yes
C(11) C(14) P(1) C(31) 111(1) yes
C(11) C(14) P(1) C(41) -140(1) yes
C(12) C(13) C(21) C(22) 8(2) yes
C(13) C(12) C(11) C(14) -173(1) yes
C(13) C(21) N(3) C(25) 177(1) yes
C(13) C(21) C(22) C(23) -177(1) yes
C(14) P(1) C(31) C(32) -52(1) yes
C(14) P(1) C(31) C(36) 131(1) yes
C(14) P(1) C(41) C(42) -49(1) yes
C(14) P(1) C(41) C(46) 128(1) yes
C(21) N(3) C(25) C(24) 1(2) yes
C(21) C(22) C(23) C(24) -1(2) yes
C(22) C(21) N(3) C(25) -3(2) yes
C(22) C(23) C(24) C(25) -1(2) yes
C(31) P(1) C(41) C(42) 59(1) yes
C(31) P(1) C(41) C(46) -122(1) yes
C(31) C(32) C(33) C(34) 6(2) yes
C(31) C(36) C(35) C(34) 3(2) yes
C(32) C(31) P(1) C(41) -159(1) yes
C(32) C(31) C(36) C(35) 2(2) yes
C(32) C(33) C(34) C(35) -1(2) yes
C(33) C(32) C(31) C(36) -6(2) yes
C(33) C(34) C(35) C(36) -3(2) yes
C(36) C(31) P(1) C(41) 24(1) yes
C(41) C(42) C(43) C(44) 4(2) yes
C(41) C(46) C(45) C(44) 1(2) yes
C(42) C(41) C(46) C(45) 0(2) yes
C(42) C(43) C(44) C(45) -2(2) yes
C(43) C(42) C(41) C(46) -3(2) yes
C(43) C(44) C(45) C(46) 0(2) yes
C(43) C(44) C(45) C(46) 0(2) yes
